data_7123909
loop_
_publ_author_name
'Bala, Sukhen'
'Huang, Guo-Zhang'
'Ruan, Ze-Yu'
'Wu, Si-Guo'
'Liu, Yang'
'Wang, Long-Fei'
'Liu, Jun-Liang'
'Tong, Ming-Liang'

_publ_section_title
;
 A Square Antiprism Dysprosium Single-Ion Magnet with Energy Barrier over
 900 K
;
_journal_name_full 'Chemical Communications'
_journal_paper_doi 10.1039/C9CC05135J
_journal_year 2019
_chemical_formula_moiety 'C64 H58 Dy N4 O4 P2, C24 H20 B'
_chemical_formula_sum 'C88 H78 B Dy N4 O4 P2'
_chemical_formula_weight 1490.79
_space_group_crystal_system monoclinic
_space_group_IT_number 15
_space_group_name_Hall '-C 2yc'
_space_group_name_H-M_alt 'C 1 2/c 1'
_symmetry_space_group_name_Hall '-C 2yc'
_symmetry_space_group_name_H-M 'C 1 2/c 1'
_atom_sites_solution_hydrogens geom
_atom_sites_solution_primary dual
_atom_sites_solution_secondary difmap
_audit_creation_date 2019-06-04
_audit_creation_method
;
Olex2 1.2
(compiled 2018.05.29 svn.r3508 for OlexSys, GUI svn.r5506)
;
_audit_update_record
;
2019-06-05 deposited with the CCDC.    2019-07-24 downloaded from the CCDC.
;
_cell_angle_alpha 90.00
_cell_angle_beta 106.428(2)
_cell_angle_gamma 90.00
_cell_formula_units_Z 4
_cell_length_a 20.8027(9)
_cell_length_b 19.3411(9)
_cell_length_c 18.5062(8)
_cell_measurement_reflns_used 9914
_cell_measurement_temperature 120(2)
_cell_measurement_theta_max 27.49
_cell_measurement_theta_min 2.47
_cell_volume 7141.9(6)
_computing_molecular_graphics 'Olex2 (Dolomanov et al., 2009)'
_computing_publication_material 'Olex2 (Dolomanov et al., 2009)'
_computing_structure_refinement 'ShelXL (Sheldrick, 2015)'
_computing_structure_solution 'ShelXT (Sheldrick, 2015)'
_diffrn_ambient_temperature 120.0
_diffrn_measured_fraction_theta_full 0.984
_diffrn_measured_fraction_theta_max 0.984
_diffrn_measurement_device_type 'Bruker D8 QUEST'
_diffrn_measurement_method '\f and \w scans'
_diffrn_radiation_monochromator 'mirror optics'
_diffrn_radiation_type MoK\a
_diffrn_radiation_wavelength 0.71073
_diffrn_reflns_av_R_equivalents 0.0349
_diffrn_reflns_av_unetI/netI 0.0416
_diffrn_reflns_limit_h_max 26
_diffrn_reflns_limit_h_min -26
_diffrn_reflns_limit_k_max 25
_diffrn_reflns_limit_k_min -21
_diffrn_reflns_limit_l_max 23
_diffrn_reflns_limit_l_min -23
_diffrn_reflns_number 24156
_diffrn_reflns_theta_full 27.53
_diffrn_reflns_theta_max 27.53
_diffrn_reflns_theta_min 2.03
_diffrn_source 'I\mS microfocus'
_diffrn_standards_number 0
_exptl_absorpt_coefficient_mu 1.148
_exptl_absorpt_correction_T_max 0.7456
_exptl_absorpt_correction_T_min 0.6181
_exptl_absorpt_correction_type multi-scan
_exptl_absorpt_process_details
'SADABS-2014/5 (Bruker,2014/5) was used for absorption correction. wR2(int) was 0.0979 before and 0.0508 after correction. The Ratio of minimum to maximum transmission is 0.8290. The \l/2 correction factor is Not present.'
_exptl_crystal_colour colourless
_exptl_crystal_colour_primary colourless
_exptl_crystal_density_diffrn 1.386
_exptl_crystal_density_method 'not measured'
_exptl_crystal_description BLOCK
_exptl_crystal_F_000 3068
_exptl_crystal_size_max 0.235
_exptl_crystal_size_mid 0.211
_exptl_crystal_size_min 0.162
_refine_diff_density_max 1.475
_refine_diff_density_min -1.480
_refine_diff_density_rms 0.114
_refine_ls_extinction_method none
_refine_ls_goodness_of_fit_ref 1.064
_refine_ls_hydrogen_treatment constr
_refine_ls_matrix_type full
_refine_ls_number_parameters 452
_refine_ls_number_reflns 8112
_refine_ls_number_restraints 0
_refine_ls_restrained_S_all 1.064
_refine_ls_R_factor_all 0.0654
_refine_ls_R_factor_gt 0.0497
_refine_ls_shift/su_max 0.001
_refine_ls_shift/su_mean 0.000
_refine_ls_structure_factor_coef Fsqd
_refine_ls_weighting_details 'calc w=1/[\s^2^(Fo^2^)+(0.0000P)^2^+84.5710P] where P=(Fo^2^+2Fc^2^)/3'
_refine_ls_weighting_scheme calc
_refine_ls_wR_factor_gt 0.1020
_refine_ls_wR_factor_ref 0.1106
_reflns_number_gt 6891
_reflns_number_total 8112
_reflns_threshold_expression >2sigma(I)
_cod_data_source_file c9cc05135j2.cif
_cod_data_source_block a
_cod_original_cell_volume 7141.9(5)
_cod_database_code 7123909
_olex2_refinement_description
;
1. Fixed Uiso
 At 1.2 times of:
  All C(H) groups, All C(H,H) groups
2.a Secondary CH2 refined with riding coordinates:
 C8(H8A,H8B), C7(H7A,H7B), C9(H9A,H9B)
2.b Aromatic/amide H refined with riding coordinates:
 C28(H28), C20(H20), C38(H38), C41(H41), C32(H32), C34(H34), C11(H11),
 C40(H40), C44(H44), C19(H19), C35(H35), C12(H12), C43(H43), C18(H18), C36(H36),
  C22(H22), C42(H42), C13(H13), C37(H37), C29(H29), C14(H14), C16(H16), C5(H5),
 C31(H31), C3(H3), C17(H17), C26(H26), C2(H2), C30(H30), C23(H23), C4(H4),
 C25(H25), C24(H24)
;
_olex2_submission_special_instructions 'No special instructions were received'

loop_
_space_group_symop_id
_space_group_symop_operation_xyz
1 'x, y, z'
2 '-x, y, -z+1/2'
3 'x+1/2, y+1/2, z'
4 '-x+1/2, y+1/2, -z+1/2'
5 '-x, -y, -z'
6 'x, -y, z-1/2'
7 '-x+1/2, -y+1/2, -z'
8 'x+1/2, -y+1/2, z-1/2'

loop_
_atom_site_label
_atom_site_type_symbol
_atom_site_fract_x
_atom_site_fract_y
_atom_site_fract_z
_atom_site_U_iso_or_equiv
_atom_site_adp_type
_atom_site_occupancy
_atom_site_calc_flag
_atom_site_site_symmetry_order
_atom_site_refinement_flags_posn
_atom_site_refinement_flags_adp
_atom_site_refinement_flags_occupancy
Dy1 Dy 1.0000 0.353116(14) 0.7500 0.02183(8) Uani 1 d 2 S T P
P1 P 0.86580(5) 0.21695(5) 0.72618(6) 0.0173(2) Uani 1 d 1 . . .
O1 O 0.92943(14) 0.25778(15) 0.74510(17) 0.0266(7) Uani 1 d 1 . . .
O2 O 0.97290(14) 0.33490(15) 0.62727(16) 0.0253(6) Uani 1 d 1 . . .
N1 N 0.94282(17) 0.46870(17) 0.67974(19) 0.0215(7) Uani 1 d 1 . . .
N2 N 0.89374(17) 0.39983(17) 0.78097(19) 0.0212(7) Uani 1 d 1 . . .
C28 C 0.8142(2) 0.1043(2) 0.6334(2) 0.0224(8) Uani 1 d 1 . . .
H28 H 0.7716 0.1171 0.6383 0.027 Uiso 1 calc 1 R . .
C27 C 0.87089(19) 0.1433(2) 0.6686(2) 0.0188(7) Uani 1 d 1 . . .
C20 C 0.7390(2) 0.2830(2) 0.6943(2) 0.0220(8) Uani 1 d 1 . . .
H20 H 0.7353 0.2684 0.7420 0.026 Uiso 1 calc 1 R . .
C33 C 0.5554(2) 0.2868(2) 0.8074(2) 0.0238(9) Uani 1 d 1 . . .
C38 C 0.6251(2) 0.2949(2) 0.8258(2) 0.0273(9) Uani 1 d 1 . . .
H38 H 0.6431 0.3297 0.8010 0.033 Uiso 1 calc 1 R . .
C41 C 0.3942(2) 0.4870(2) 0.8060(2) 0.0247(9) Uani 1 d 1 . . .
H41 H 0.3639 0.5215 0.7800 0.030 Uiso 1 calc 1 R . .
C15 C 0.79508(19) 0.2655(2) 0.6716(2) 0.0197(8) Uani 1 d 1 . . .
C32 C 0.9325(2) 0.1247(2) 0.6605(2) 0.0281(10) Uani 1 d 1 . . .
H32 H 0.9711 0.1516 0.6836 0.034 Uiso 1 calc 1 R . .
C39 C 0.46642(18) 0.3881(2) 0.8005(2) 0.0172(8) Uani 1 d 1 . . .
C34 C 0.5325(2) 0.2335(2) 0.8459(2) 0.0280(9) Uani 1 d 1 . . .
H34 H 0.4857 0.2252 0.8340 0.034 Uiso 1 calc 1 R . .
C8 C 0.9626(2) 0.5299(2) 0.7306(2) 0.0240(9) Uani 1 d 1 . . .
H8A H 0.9378 0.5291 0.7690 0.029 Uiso 1 calc 1 R . .
H8B H 0.9503 0.5729 0.7007 0.029 Uiso 1 calc 1 R . .
C11 C 0.7873(2) 0.4552(2) 0.7389(2) 0.0258(9) Uani 1 d 1 . . .
H11 H 0.7566 0.4824 0.7020 0.031 Uiso 1 calc 1 R . .
C40 C 0.4225(2) 0.4414(2) 0.7658(2) 0.0219(8) Uani 1 d 1 . . .
H40 H 0.4117 0.4463 0.7127 0.026 Uiso 1 calc 1 R . .
C21 C 0.8497(2) 0.1863(2) 0.8113(2) 0.0231(9) Uani 1 d 1 . . .
C44 C 0.4815(2) 0.3857(2) 0.8792(2) 0.0213(8) Uani 1 d 1 . . .
H44 H 0.5116 0.3512 0.9056 0.026 Uiso 1 calc 1 R . .
C19 C 0.6880(2) 0.3222(2) 0.6466(2) 0.0268(9) Uani 1 d 1 . . .
H19 H 0.6494 0.3342 0.6616 0.032 Uiso 1 calc 1 R . .
C35 C 0.5758(3) 0.1925(2) 0.9006(3) 0.0348(11) Uani 1 d 1 . . .
H35 H 0.5583 0.1581 0.9264 0.042 Uiso 1 calc 1 R . .
C12 C 0.7704(2) 0.4324(2) 0.8024(3) 0.0297(10) Uani 1 d 1 . . .
H12 H 0.7280 0.4432 0.8093 0.036 Uiso 1 calc 1 R . .
C43 C 0.4543(2) 0.4318(2) 0.9204(2) 0.0246(9) Uani 1 d 1 . . .
H43 H 0.4665 0.4285 0.9737 0.030 Uiso 1 calc 1 R . .
C18 C 0.6939(2) 0.3437(2) 0.5769(2) 0.0277(9) Uani 1 d 1 . . .
H18 H 0.6592 0.3705 0.5446 0.033 Uiso 1 calc 1 R . .
C36 C 0.6444(3) 0.2024(3) 0.9169(3) 0.0381(12) Uani 1 d 1 . . .
H36 H 0.6743 0.1745 0.9537 0.046 Uiso 1 calc 1 R . .
C22 C 0.7936(2) 0.1473(2) 0.8121(3) 0.0299(9) Uani 1 d 1 . . .
H22 H 0.7617 0.1353 0.7660 0.036 Uiso 1 calc 1 R . .
C10 C 0.8490(2) 0.4381(2) 0.7301(2) 0.0227(8) Uani 1 d 1 . . .
C7 C 0.9625(2) 0.4822(2) 0.6093(2) 0.0246(9) Uani 1 d 1 . . .
H7A H 1.0120 0.4824 0.6221 0.029 Uiso 1 calc 1 R . .
H7B H 0.9467 0.5290 0.5908 0.029 Uiso 1 calc 1 R . .
C42 C 0.4098(2) 0.4824(2) 0.8841(3) 0.0253(9) Uani 1 d 1 . . .
H42 H 0.3903 0.5133 0.9119 0.030 Uiso 1 calc 1 R . .
C13 C 0.8164(2) 0.3938(2) 0.8553(2) 0.0282(9) Uani 1 d 1 . . .
H13 H 0.8064 0.3778 0.8994 0.034 Uiso 1 calc 1 R . .
C37 C 0.6691(3) 0.2532(3) 0.8794(3) 0.0366(11) Uani 1 d 1 . . .
H37 H 0.7162 0.2598 0.8901 0.044 Uiso 1 calc 1 R . .
C29 C 0.8204(3) 0.0463(2) 0.5911(2) 0.0324(11) Uani 1 d 1 . . .
H29 H 0.7819 0.0198 0.5669 0.039 Uiso 1 calc 1 R . .
C14 C 0.8772(2) 0.3788(2) 0.8428(2) 0.0242(9) Uani 1 d 1 . . .
H14 H 0.9090 0.3525 0.8795 0.029 Uiso 1 calc 1 R . .
C9 C 0.8699(2) 0.4600(2) 0.6620(2) 0.0253(9) Uani 1 d 1 . . .
H9A H 0.8550 0.4248 0.6219 0.030 Uiso 1 calc 1 R . .
H9B H 0.8476 0.5042 0.6427 0.030 Uiso 1 calc 1 R . .
C16 C 0.8000(2) 0.2871(2) 0.6011(2) 0.0247(9) Uani 1 d 1 . . .
H16 H 0.8382 0.2747 0.5854 0.030 Uiso 1 calc 1 R . .
C1 C 0.94526(18) 0.3588(2) 0.5591(2) 0.0203(8) Uani 1 d 1 . . .
C5 C 0.9045(2) 0.4555(2) 0.4739(2) 0.0288(10) Uani 1 d 1 . . .
H5 H 0.8980 0.5038 0.4661 0.035 Uiso 1 calc 1 R . .
C31 C 0.9380(3) 0.0663(3) 0.6183(2) 0.0388(12) Uani 1 d 1 . . .
H31 H 0.9805 0.0532 0.6130 0.047 Uiso 1 calc 1 R . .
B1 B 0.5000 0.3369(3) 0.7500 0.0198(13) Uani 1 d 2 S T P
C6 C 0.9358(2) 0.4313(2) 0.5462(2) 0.0223(8) Uani 1 d 1 . . .
C3 C 0.8929(2) 0.3411(3) 0.4250(2) 0.0325(11) Uani 1 d 1 . . .
H3 H 0.8789 0.3103 0.3835 0.039 Uiso 1 calc 1 R . .
C17 C 0.7498(2) 0.3264(2) 0.5544(2) 0.0308(10) Uani 1 d 1 . . .
H17 H 0.7536 0.3415 0.5069 0.037 Uiso 1 calc 1 R . .
C26 C 0.8971(3) 0.2027(2) 0.8790(3) 0.0363(12) Uani 1 d 1 . . .
H26 H 0.9362 0.2281 0.8793 0.044 Uiso 1 calc 1 R . .
C2 C 0.9234(2) 0.3149(2) 0.4965(2) 0.0253(9) Uani 1 d 1 . . .
H2 H 0.9294 0.2664 0.5031 0.030 Uiso 1 calc 1 R . .
C30 C 0.8823(3) 0.0277(3) 0.5844(2) 0.0401(13) Uani 1 d 1 . . .
H30 H 0.8864 -0.0121 0.5561 0.048 Uiso 1 calc 1 R . .
C23 C 0.7840(3) 0.1256(3) 0.8801(3) 0.0467(15) Uani 1 d 1 . . .
H23 H 0.7457 0.0989 0.8802 0.056 Uiso 1 calc 1 R . .
C4 C 0.8828(2) 0.4116(3) 0.4134(2) 0.0338(11) Uani 1 d 1 . . .
H4 H 0.8613 0.4292 0.3647 0.041 Uiso 1 calc 1 R . .
C25 C 0.8859(4) 0.1809(3) 0.9469(3) 0.0545(18) Uani 1 d 1 . . .
H25 H 0.9174 0.1926 0.9934 0.065 Uiso 1 calc 1 R . .
C24 C 0.8300(4) 0.1431(3) 0.9471(3) 0.0573(18) Uani 1 d 1 . . .
H24 H 0.8232 0.1289 0.9935 0.069 Uiso 1 calc 1 R . .

loop_
_atom_site_aniso_label
_atom_site_aniso_U_11
_atom_site_aniso_U_22
_atom_site_aniso_U_33
_atom_site_aniso_U_23
_atom_site_aniso_U_13
_atom_site_aniso_U_12
Dy1 0.01769(14) 0.01697(13) 0.02748(15) 0.000 0.00095(10) 0.000
P1 0.0136(5) 0.0160(5) 0.0200(5) -0.0010(4) 0.0009(4) -0.0008(4)
O1 0.0166(14) 0.0210(15) 0.0365(17) 0.0011(13) -0.0019(12) -0.0039(12)
O2 0.0252(15) 0.0233(15) 0.0233(14) -0.0033(12) 0.0005(12) 0.0025(12)
N1 0.0219(18) 0.0191(17) 0.0231(17) 0.0010(14) 0.0055(14) 0.0021(14)
N2 0.0200(17) 0.0193(17) 0.0219(17) -0.0013(13) 0.0021(14) 0.0016(14)
C28 0.023(2) 0.025(2) 0.0192(19) 0.0011(16) 0.0051(16) -0.0027(17)
C27 0.0231(19) 0.0186(18) 0.0130(17) 0.0034(15) 0.0025(14) 0.0054(16)
C20 0.022(2) 0.021(2) 0.0213(19) -0.0007(16) 0.0032(16) 0.0022(16)
C33 0.026(2) 0.022(2) 0.024(2) -0.0035(16) 0.0096(17) 0.0041(17)
C38 0.026(2) 0.030(2) 0.025(2) 0.0017(18) 0.0061(18) 0.0077(18)
C41 0.018(2) 0.023(2) 0.034(2) 0.0021(18) 0.0092(17) -0.0008(17)
C15 0.0183(19) 0.0191(19) 0.0185(18) -0.0008(15) 0.0001(15) -0.0004(15)
C32 0.022(2) 0.040(3) 0.022(2) 0.0054(18) 0.0051(17) 0.0095(19)
C39 0.0115(17) 0.0203(19) 0.0200(19) 0.0009(15) 0.0047(14) -0.0036(15)
C34 0.034(2) 0.020(2) 0.031(2) -0.0028(18) 0.0117(19) 0.0023(18)
C8 0.030(2) 0.0136(19) 0.028(2) -0.0012(16) 0.0083(18) 0.0028(16)
C11 0.020(2) 0.023(2) 0.032(2) -0.0031(17) 0.0035(17) 0.0017(17)
C40 0.020(2) 0.024(2) 0.023(2) 0.0032(16) 0.0076(16) -0.0019(16)
C21 0.031(2) 0.018(2) 0.0201(19) 0.0011(15) 0.0067(17) 0.0102(17)
C44 0.022(2) 0.0185(19) 0.022(2) -0.0024(16) 0.0034(16) 0.0010(16)
C19 0.022(2) 0.029(2) 0.028(2) -0.0038(18) 0.0038(17) 0.0085(18)
C35 0.061(3) 0.019(2) 0.029(2) 0.0003(18) 0.019(2) 0.009(2)
C12 0.021(2) 0.032(2) 0.040(3) -0.007(2) 0.0153(19) 0.0002(18)
C43 0.025(2) 0.027(2) 0.022(2) -0.0036(17) 0.0074(17) -0.0044(17)
C18 0.027(2) 0.028(2) 0.023(2) 0.0012(18) -0.0013(17) 0.0089(19)
C36 0.053(3) 0.038(3) 0.024(2) 0.006(2) 0.012(2) 0.027(2)
C22 0.043(3) 0.022(2) 0.030(2) 0.0019(19) 0.019(2) 0.006(2)
C10 0.023(2) 0.0156(19) 0.028(2) -0.0013(16) 0.0043(17) -0.0030(16)
C7 0.028(2) 0.022(2) 0.025(2) 0.0028(17) 0.0086(17) 0.0018(17)
C42 0.022(2) 0.021(2) 0.036(2) -0.0055(18) 0.0137(18) -0.0024(17)
C13 0.030(2) 0.028(2) 0.026(2) -0.0030(18) 0.0081(18) -0.0033(19)
C37 0.034(3) 0.046(3) 0.030(2) 0.002(2) 0.008(2) 0.019(2)
C29 0.051(3) 0.024(2) 0.021(2) -0.0024(17) 0.008(2) -0.005(2)
C14 0.025(2) 0.021(2) 0.025(2) -0.0040(16) 0.0038(17) -0.0026(17)
C9 0.020(2) 0.023(2) 0.031(2) 0.0013(17) 0.0055(17) 0.0049(17)
C16 0.023(2) 0.028(2) 0.023(2) 0.0008(17) 0.0071(17) 0.0045(17)
C1 0.0124(17) 0.029(2) 0.0188(18) -0.0008(16) 0.0041(14) 0.0024(16)
C5 0.023(2) 0.035(2) 0.030(2) 0.0090(19) 0.0087(18) 0.0011(19)
C31 0.042(3) 0.055(3) 0.022(2) 0.005(2) 0.012(2) 0.029(3)
B1 0.020(3) 0.019(3) 0.021(3) 0.000 0.008(2) 0.000
C6 0.0181(19) 0.025(2) 0.025(2) 0.0023(17) 0.0077(16) 0.0006(16)
C3 0.027(2) 0.051(3) 0.019(2) -0.004(2) 0.0076(17) -0.006(2)
C17 0.037(3) 0.030(2) 0.023(2) 0.0031(18) 0.0048(19) 0.008(2)
C26 0.048(3) 0.028(2) 0.025(2) -0.0026(19) -0.003(2) 0.016(2)
C2 0.022(2) 0.028(2) 0.026(2) -0.0039(17) 0.0072(17) -0.0031(17)
C30 0.073(4) 0.028(2) 0.018(2) -0.0003(18) 0.011(2) 0.018(3)
C23 0.080(4) 0.025(2) 0.052(3) 0.010(2) 0.045(3) 0.021(3)
C4 0.031(2) 0.048(3) 0.021(2) 0.008(2) 0.0053(18) 0.000(2)
C25 0.095(5) 0.043(3) 0.018(2) 0.001(2) 0.004(3) 0.043(3)
C24 0.116(6) 0.035(3) 0.032(3) 0.015(2) 0.039(3) 0.033(4)

loop_
_atom_type_symbol
_atom_type_description
_atom_type_scat_dispersion_real
_atom_type_scat_dispersion_imag
_atom_type_scat_source
C C 0.0033 0.0016 'International Tables Vol C Tables 4.2.6.8 and 6.1.1.4'
H H 0.0000 0.0000 'International Tables Vol C Tables 4.2.6.8 and 6.1.1.4'
B B 0.0013 0.0007 'International Tables Vol C Tables 4.2.6.8 and 6.1.1.4'
Dy Dy -0.1892 4.4098 'International Tables Vol C Tables 4.2.6.8 and 6.1.1.4'
N N 0.0061 0.0033 'International Tables Vol C Tables 4.2.6.8 and 6.1.1.4'
O O 0.0106 0.0060 'International Tables Vol C Tables 4.2.6.8 and 6.1.1.4'
P P 0.1023 0.0942 'International Tables Vol C Tables 4.2.6.8 and 6.1.1.4'

loop_
_geom_angle_atom_site_label_1
_geom_angle_atom_site_label_2
_geom_angle_atom_site_label_3
_geom_angle
_geom_angle_site_symmetry_1
_geom_angle_site_symmetry_3
O1 Dy1 O1 76.17(14) . 2_756
O1 Dy1 N1 116.68(10) 2_756 2_756
O1 Dy1 N1 149.30(11) 2_756 .
O1 Dy1 N1 149.30(11) . 2_756
O1 Dy1 N1 116.68(10) . .
O1 Dy1 N2 73.69(11) . .
O1 Dy1 N2 145.92(11) . 2_756
O1 Dy1 N2 145.92(11) 2_756 .
O1 Dy1 N2 73.69(11) 2_756 2_756
O2 Dy1 O1 81.94(11) . .
O2 Dy1 O1 81.94(11) 2_756 2_756
O2 Dy1 O1 83.63(10) 2_756 .
O2 Dy1 O1 83.63(10) . 2_756
O2 Dy1 O2 161.64(15) . 2_756
O2 Dy1 N1 125.41(10) 2_756 .
O2 Dy1 N1 71.69(10) 2_756 2_756
O2 Dy1 N1 71.69(10) . .
O2 Dy1 N1 125.41(11) . 2_756
O2 Dy1 N2 107.27(10) . .
O2 Dy1 N2 79.29(11) . 2_756
O2 Dy1 N2 107.27(10) 2_756 2_756
O2 Dy1 N2 79.29(11) 2_756 .
N1 Dy1 N1 67.49(14) 2_756 .
N2 Dy1 N1 83.79(10) 2_756 .
N2 Dy1 N1 61.95(10) . .
N2 Dy1 N1 61.95(10) 2_756 2_756
N2 Dy1 N1 83.79(10) . 2_756
N2 Dy1 N2 139.29(15) . 2_756
O1 P1 C27 111.11(18) . .
O1 P1 C15 112.68(18) . .
O1 P1 C21 109.92(19) . .
C27 P1 C21 108.27(18) . .
C15 P1 C27 104.89(18) . .
C15 P1 C21 109.78(19) . .
P1 O1 Dy1 158.16(18) . .
C1 O2 Dy1 147.8(3) . .
C8 N1 Dy1 110.4(2) . .
C7 N1 Dy1 112.0(2) . .
C7 N1 C8 108.4(3) . .
C9 N1 Dy1 107.5(2) . .
C9 N1 C8 108.3(3) . .
C9 N1 C7 110.2(3) . .
C10 N2 Dy1 120.1(3) . .
C10 N2 C14 118.0(4) . .
C14 N2 Dy1 121.3(3) . .
C29 C28 C27 119.9(4) . .
C28 C27 P1 121.4(3) . .
C32 C27 P1 118.9(3) . .
C32 C27 C28 119.6(4) . .
C15 C20 C19 119.6(4) . .
C38 C33 C34 115.7(4) . .
C38 C33 B1 125.4(4) . .
C34 C33 B1 118.8(4) . .
C37 C38 C33 122.2(4) . .
C40 C41 C42 120.4(4) . .
C20 C15 P1 125.6(3) . .
C20 C15 C16 119.9(4) . .
C16 C15 P1 114.5(3) . .
C27 C32 C31 119.9(4) . .
C40 C39 B1 120.5(3) . .
C44 C39 C40 115.1(4) . .
C44 C39 B1 124.3(3) . .
C35 C34 C33 122.7(4) . .
N1 C8 C8 111.1(3) . 2_756
C10 C11 C12 119.3(4) . .
C41 C40 C39 122.8(4) . .
C22 C21 P1 123.5(3) . .
C22 C21 C26 119.6(4) . .
C26 C21 P1 116.9(4) . .
C43 C44 C39 122.7(4) . .
C18 C19 C20 119.9(4) . .
C36 C35 C34 119.6(4) . .
C13 C12 C11 118.8(4) . .
C42 C43 C44 120.6(4) . .
C17 C18 C19 120.6(4) . .
C37 C36 C35 119.6(4) . .
C21 C22 C23 120.5(5) . .
N2 C10 C11 122.2(4) . .
N2 C10 C9 115.8(4) . .
C11 C10 C9 122.0(4) . .
N1 C7 C6 115.4(3) . .
C43 C42 C41 118.3(4) . .
C12 C13 C14 118.7(4) . .
C36 C37 C38 120.2(5) . .
C30 C29 C28 119.9(4) . .
N2 C14 C13 123.0(4) . .
N1 C9 C10 111.7(3) . .
C17 C16 C15 120.4(4) . .
O2 C1 C6 120.6(4) . .
O2 C1 C2 122.0(4) . .
C2 C1 C6 117.3(4) . .
C4 C5 C6 122.0(4) . .
C30 C31 C32 120.1(4) . .
C33 B1 C33 107.8(5) 2_656 .
C33 B1 C39 112.9(2) 2_656 .
C33 B1 C39 108.64(19) . .
C33 B1 C39 108.64(19) 2_656 2_656
C33 B1 C39 112.9(2) . 2_656
C39 B1 C39 106.1(4) . 2_656
C1 C6 C7 120.6(4) . .
C5 C6 C7 119.5(4) . .
C5 C6 C1 119.7(4) . .
C4 C3 C2 120.9(4) . .
C16 C17 C18 119.7(4) . .
C21 C26 C25 118.8(5) . .
C3 C2 C1 121.3(4) . .
C31 C30 C29 120.6(4) . .
C24 C23 C22 119.9(6) . .
C5 C4 C3 118.8(4) . .
C24 C25 C26 121.0(5) . .
C25 C24 C23 120.1(5) . .

loop_
_geom_bond_atom_site_label_1
_geom_bond_atom_site_label_2
_geom_bond_distance
_geom_bond_site_symmetry_2
Dy1 O1 2.343(3) 2_756
Dy1 O1 2.343(3) .
Dy1 O2 2.208(3) 2_756
Dy1 O2 2.208(3) .
Dy1 N1 2.689(3) .
Dy1 N1 2.689(3) 2_756
Dy1 N2 2.598(3) .
Dy1 N2 2.598(3) 2_756
P1 O1 1.495(3) .
P1 C27 1.799(4) .
P1 C15 1.796(4) .
P1 C21 1.801(4) .
O2 C1 1.313(5) .
N1 C8 1.495(5) .
N1 C7 1.495(5) .
N1 C9 1.468(5) .
N2 C10 1.343(5) .
N2 C14 1.347(5) .
C28 C27 1.397(6) .
C28 C29 1.393(6) .
C27 C32 1.380(6) .
C20 C15 1.389(6) .
C20 C19 1.396(6) .
C33 C38 1.401(6) .
C33 C34 1.410(6) .
C33 B1 1.644(5) .
C38 C37 1.399(6) .
C41 C40 1.387(6) .
C41 C42 1.393(6) .
C15 C16 1.401(6) .
C32 C31 1.397(7) .
C39 C40 1.406(5) .
C39 C44 1.402(5) .
C39 B1 1.647(5) .
C34 C35 1.396(6) .
C8 C8 1.519(8) 2_756
C11 C12 1.390(6) .
C11 C10 1.380(6) .
C21 C22 1.392(6) .
C21 C26 1.395(6) .
C44 C43 1.392(6) .
C19 C18 1.393(6) .
C35 C36 1.386(7) .
C12 C13 1.378(6) .
C43 C42 1.384(6) .
C18 C17 1.382(6) .
C36 C37 1.384(7) .
C22 C23 1.394(6) .
C10 C9 1.506(6) .
C7 C6 1.509(6) .
C13 C14 1.380(6) .
C29 C30 1.375(7) .
C16 C17 1.381(6) .
C1 C6 1.425(6) .
C1 C2 1.405(6) .
C5 C6 1.394(6) .
C5 C4 1.376(7) .
C31 C30 1.373(8) .
B1 C33 1.644(5) 2_656
B1 C39 1.647(5) 2_656
C3 C2 1.391(6) .
C3 C4 1.386(7) .
C26 C25 1.406(8) .
C23 C24 1.377(9) .
C25 C24 1.374(9) .
